data_7709724
loop_
_publ_author_name
'You, Maolin'
'Nguyen, Giang Truong'
'Shao, Dong'
'Wang, Te'
'Chang, Xiaoyong'
'Ungur, Liviu'
'Zhang, Yuan-Zhu'

_publ_section_title
;
 Manipulating the spin crossover behaviour in a series of cyanide-bridged
 {FeIII2FeII2} molecular squares through NCE- co-ligands
;
_journal_name_full 'Dalton Transactions'
_journal_paper_doi 10.1039/D2DT00058J
_journal_year 2022
_chemical_formula_moiety 'C68 H74 B4 Fe4 N26 O2 P2'
_chemical_formula_sum 'C68 H74 B4 Fe4 N26 O2 P2'
_chemical_formula_weight 1616.11
_space_group_crystal_system orthorhombic
_space_group_IT_number 43
_space_group_name_Hall 'F 2 -2d'
_space_group_name_H-M_alt 'F d d 2'
_atom_sites_solution_hydrogens mixed
_atom_sites_solution_primary iterative
_audit_creation_date 2022-03-02
_audit_creation_method
;
Olex2 1.3
(compiled 2020.11.12 svn.r5f609507 for OlexSys, GUI svn.r6408)
;
_audit_update_record
;
2022-03-02 deposited with the CCDC.	2022-03-07 downloaded from the CCDC.
;
_cell_angle_alpha 90
_cell_angle_beta 90
_cell_angle_gamma 90
_cell_formula_units_Z 8
_cell_length_a 29.677(18)
_cell_length_b 47.38(3)
_cell_length_c 13.027(9)
_cell_measurement_reflns_used 4647
_cell_measurement_temperature 300(2)
_cell_measurement_theta_max 20.79
_cell_measurement_theta_min 2.62
_cell_volume 18317(2)
_computing_cell_refinement 'SAINT V8.38A (Bruker, 2018)'
_computing_data_collection 'Apex3 (Bruker, 2018)'
_computing_data_reduction 'SAINT V8.38A (Bruker, 2018)'
_computing_molecular_graphics 'Olex2 1.3 (Dolomanov et al., 2009)'
_computing_publication_material 'Olex2 1.3 (Dolomanov et al., 2009)'
_computing_structure_refinement 'SHELXL 2018/3 (Sheldrick, 2015)'
_computing_structure_solution 'olex2.solve 1.3 (Bourhis et al., 2015)'
_diffrn_ambient_temperature 300.01
_diffrn_measured_fraction_theta_full 0.986
_diffrn_measured_fraction_theta_max 0.986
_diffrn_measurement_device_type 'Bruker APEX-II CCD'
_diffrn_measurement_method '\f and \w scans'
_diffrn_radiation_type MoK\a
_diffrn_radiation_wavelength 0.71073
_diffrn_reflns_av_R_equivalents 0.1080
_diffrn_reflns_av_unetI/netI 0.0975
_diffrn_reflns_Laue_measured_fraction_full 0.986
_diffrn_reflns_Laue_measured_fraction_max 0.986
_diffrn_reflns_limit_h_max 29
_diffrn_reflns_limit_h_min -29
_diffrn_reflns_limit_k_max 47
_diffrn_reflns_limit_k_min -47
_diffrn_reflns_limit_l_max 13
_diffrn_reflns_limit_l_min -13
_diffrn_reflns_number 21767
_diffrn_reflns_point_group_measured_fraction_full 0.981
_diffrn_reflns_point_group_measured_fraction_max 0.981
_diffrn_reflns_theta_full 20.936
_diffrn_reflns_theta_max 20.936
_diffrn_reflns_theta_min 2.200
_diffrn_source_current 1.2
_diffrn_source_power 0.0576
_diffrn_source_voltage 48.0
_diffrn_standards_number 0
_exptl_absorpt_coefficient_mu 0.708
_exptl_absorpt_correction_T_max 0.7446
_exptl_absorpt_correction_T_min 0.2910
_exptl_absorpt_correction_type none
_exptl_absorpt_process_details
;
SADABS-2016/2 (Bruker,2016/2) was used for absorption correction.
wR2(int) was 0.1467 before and 0.0948 after correction.
The Ratio of minimum to maximum transmission is 0.3908.
The \l/2 correction factor is Not present.
;
_exptl_crystal_colour Darkred
_exptl_crystal_density_diffrn 1.172
_exptl_crystal_description Blcok
_exptl_crystal_F_000 6672
_exptl_crystal_size_max 0.2
_exptl_crystal_size_mid 0.1
_exptl_crystal_size_min 0.05
_refine_diff_density_max 0.334
_refine_diff_density_min -0.289
_refine_diff_density_rms 0.053
_refine_ls_abs_structure_details
;
 Flack x determined using 1397 quotients [(I+)-(I-)]/[(I+)+(I-)]
 (Parsons, Flack and Wagner, Acta Cryst. B69 (2013) 249-259).
;
_refine_ls_abs_structure_Flack 0.03(2)
_refine_ls_extinction_method none
_refine_ls_goodness_of_fit_ref 1.026
_refine_ls_hydrogen_treatment mixed
_refine_ls_matrix_type full
_refine_ls_number_parameters 484
_refine_ls_number_reflns 4785
_refine_ls_number_restraints 59
_refine_ls_restrained_S_all 1.061
_refine_ls_R_factor_all 0.0669
_refine_ls_R_factor_gt 0.0520
_refine_ls_shift/su_max 0.001
_refine_ls_shift/su_mean 0.000
_refine_ls_structure_factor_coef Fsqd
_refine_ls_weighting_details 'w=1/[\s^2^(Fo^2^)+(0.0569P)^2^] where P=(Fo^2^+2Fc^2^)/3'
_refine_ls_weighting_scheme calc
_refine_ls_wR_factor_gt 0.1198
_refine_ls_wR_factor_ref 0.1271
_reflns_Friedel_coverage 0.882
_reflns_Friedel_fraction_full 0.975
_reflns_Friedel_fraction_max 0.975
_reflns_number_gt 3935
_reflns_number_total 4785
_reflns_threshold_expression 'I > 2\s(I)'
_cod_data_source_file d2dt00058j2.cif
_cod_data_source_block 300K
_cod_original_cell_volume 18318(19)
_cod_database_code 7709724
_shelx_shelxl_version_number 2018/3
_shelx_space_group_comment
;
The symmetry employed for this shelxl refinement is uniquely defined
by the following loop, which should always be used as a source of
symmetry information in preference to the above space-group names.
They are only intended as comments.
;
_olex2_refinement_description
;
1. Others
 Fixed Uiso: H26(0.135) H31(0.149) H29(0.132) H5(0.116) H9A(0.117) H9B(0.117)
 H9C(0.117) H19(0.124) H21A(0.118) H21B(0.118) H21C(0.118) H28(0.154) H30(0.09)
 H32(0.114) H11(0.204) H20(0.143) H8A(0.123) H8B(0.123) H8C(0.123) H22A(0.197)
 H22B(0.197) H22C(0.197) H13(0.104) H6(0.148) H14(0.116) H27A(0.157)
 H27B(0.157) H27C(0.157) H10(0.159) H16A(0.225) H16B(0.225) H16C(0.225)
 H1(0.096) H33(0.163)
 Fixed X: H26(0.718979) H31(0.693246) H29(0.636124) H5(0.604735) H9A(0.641362)
 H9B(0.682519) H9C(0.633761) H19(0.707854) H21A(0.543621) H21B(0.517)
 H21C(0.493263) H28(0.662089) H30(0.544045) H32(0.463301) H11(0.591856)
 H20(0.770697) H8A(0.435349) H8B(0.438016) H8C(0.474382) H22A(0.549991)
 H22B(0.561903) H22C(0.599258) H13(0.538998) H6(0.536605) H14(0.668255)
 H27A(0.560508) H27B(0.51546) H27C(0.517192) H10(0.78913) H16A(0.678168)
 H16B(0.705921) H16C(0.656803) H1(0.584605) H33(0.739376)
 Fixed Y: H26(0.600782) H31(0.638266) H29(0.63126) H5(0.58677) H9A(0.438493)
 H9B(0.448757) H9C(0.459097) H19(0.398255) H21A(0.475325) H21B(0.469161)
 H21C(0.465436) H28(0.538538) H30(0.511539) H32(0.340373) H11(0.524019)
 H20(0.509454) H8A(0.410368) H8B(0.387197) H8C(0.41116) H22A(0.348917)
 H22B(0.366366) H22C(0.359926) H13(0.421695) H6(0.50926) H14(0.483719)
 H27A(0.313943) H27B(0.302105) H27C(0.312313) H10(0.474116) H16A(0.354639)
 H16B(0.348519) H16C(0.336742) H1(0.355018) H33(0.463664)
 Fixed Z: H26(0.352563) H31(0.451011) H29(0.569894) H5(0.59033) H9A(0.296321)
 H9B(0.361872) H9C(0.388872) H19(0.43923) H21A(0.697728) H21B(0.799223)
 H21C(0.692574) H28(0.137668) H30(0.342178) H32(0.371067) H11(0.063747)
 H20(0.370254) H8A(0.370922) H8B(0.285234) H8C(0.289889) H22A(0.799616)
 H22B(0.898195) H22C(0.816395) H13(0.876387) H6(0.169788) H14(0.61554)
 H27A(0.509016) H27B(0.463236) H27C(0.577637) H10(0.48825) H16A(0.637874)
 H16B(0.537929) H16C(0.549132) H1(0.614023) H33(0.611518)
;
_smtbx_masks_void_probe_radius 1.2
_smtbx_masks_void_truncation_radius 1.2
_olex2_submission_special_instructions 'No special instructions were received'

loop_
_space_group_symop_operation_xyz
'x, y, z'
'-x, -y, z'
'x+1/4, -y+1/4, z+1/4'
'-x+1/4, y+1/4, z+1/4'
'x, y+1/2, z+1/2'
'-x, -y+1/2, z+1/2'
'x+1/4, -y+3/4, z+3/4'
'-x+1/4, y+3/4, z+3/4'
'x+1/2, y, z+1/2'
'-x+1/2, -y, z+1/2'
'x+3/4, -y+1/4, z+3/4'
'-x+3/4, y+1/4, z+3/4'
'x+1/2, y+1/2, z'
'-x+1/2, -y+1/2, z'
'x+3/4, -y+3/4, z+1/4'
'-x+3/4, y+3/4, z+1/4'

loop_
_atom_site_label
_atom_site_type_symbol
_atom_site_fract_x
_atom_site_fract_y
_atom_site_fract_z
_atom_site_U_iso_or_equiv
_atom_site_adp_type
_atom_site_occupancy
_atom_site_site_symmetry_order
_atom_site_calc_flag
_atom_site_refinement_flags_posn
_atom_site_refinement_flags_adp
_atom_site_refinement_flags_occupancy
_atom_site_disorder_assembly
_atom_site_disorder_group
Fe2 Fe 0.61188(3) 0.52710(2) 0.50598(10) 0.0451(4) Uani 1 1 d . U . . .
Fe1 Fe 0.54449(4) 0.42858(3) 0.49103(11) 0.0510(4) Uani 1 1 d . . . . .
P1 P 0.69295(9) 0.54375(8) 0.3371(3) 0.0799(10) Uani 1 1 d . . . . .
N8 N 0.5169(2) 0.39109(16) 0.4604(7) 0.063(3) Uani 1 1 d . . . . .
N2 N 0.4502(2) 0.45473(15) 0.5064(7) 0.051(2) Uani 1 1 d . . . . .
N11 N 0.5361(2) 0.36768(17) 0.5076(8) 0.069(3) Uani 1 1 d . . . . .
N6 N 0.6076(3) 0.52423(17) 0.3447(8) 0.059(3) Uani 1 1 d . . . . .
N1 N 0.5851(2) 0.48775(17) 0.5138(7) 0.054(2) Uani 1 1 d . . . . .
N10 N 0.5453(2) 0.4197(2) 0.6393(9) 0.063(3) Uani 1 1 d . . . . .
N4 N 0.6431(2) 0.56712(12) 0.4837(6) 0.066(2) Uani 1 1 d G . . . .
C17 C 0.6773(3) 0.57132(16) 0.4125(6) 0.078(3) Uani 1 1 d G . . . .
C26 C 0.6961(3) 0.5980(2) 0.4002(7) 0.112(5) Uani 1 1 d G . . . .
H26 H 0.718979 0.600782 0.352563 0.135 Uiso 1 1 calc R U . . .
C31 C 0.6807(3) 0.62043(14) 0.4592(8) 0.124(5) Uani 1 1 d G U . . .
H31 H 0.693246 0.638266 0.451011 0.149 Uiso 1 1 calc R U . . .
C29 C 0.6464(3) 0.61623(14) 0.5304(8) 0.110(4) Uani 1 1 d G U . . .
H29 H 0.636124 0.631260 0.569894 0.132 Uiso 1 1 calc R U . . .
C5 C 0.6276(2) 0.58958(16) 0.5427(6) 0.096(5) Uani 1 1 d G . . . .
H5 H 0.604735 0.586770 0.590330 0.116 Uiso 1 1 calc R U . . .
N5 N 0.6774(3) 0.50928(19) 0.4974(9) 0.073(2) Uani 1 1 d . . . . .
N9 N 0.6062(2) 0.41149(17) 0.4785(8) 0.067(3) Uani 1 1 d . . . . .
N13 N 0.5580(3) 0.3927(2) 0.6661(9) 0.074(3) Uani 1 1 d . . . . .
O1 O 0.7281(3) 0.5512(2) 0.2638(9) 0.116(3) Uani 1 1 d . . . . .
N12 N 0.6135(2) 0.38695(17) 0.5279(8) 0.072(3) Uani 1 1 d . . . . .
C2 C 0.4857(3) 0.44542(17) 0.5007(10) 0.054(3) Uani 1 1 d . . . . .
C7 C 0.4837(3) 0.3812(2) 0.3987(10) 0.067(3) Uani 1 1 d . . . . .
C9 C 0.6513(3) 0.4435(3) 0.3641(10) 0.078(4) Uani 1 1 d . . . . .
H9A H 0.641362 0.438493 0.296321 0.117 Uiso 1 1 calc R U . . .
H9B H 0.682519 0.448757 0.361872 0.117 Uiso 1 1 calc R U . . .
H9C H 0.633761 0.459097 0.388872 0.117 Uiso 1 1 calc R U . . .
C3 C 0.5429(3) 0.4378(3) 0.3473(12) 0.065(3) Uani 1 1 d . . . . .
C12 C 0.6457(3) 0.4198(2) 0.4315(10) 0.074(3) Uani 1 1 d . . . . .
C4 C 0.6158(3) 0.5264(2) 0.7474(12) 0.070(3) Uani 1 1 d D . . . .
C15 C 0.5155(3) 0.3444(2) 0.4766(11) 0.074(4) Uani 1 1 d . . . . .
N7 N 0.6165(3) 0.52909(19) 0.6616(10) 0.068(3) Uani 1 1 d . . . . .
C19 C 0.6777(3) 0.3984(3) 0.4591(14) 0.104(5) Uani 1 1 d . . . . .
H19 H 0.707854 0.398255 0.439230 0.124 Uiso 1 1 calc R U . . .
C21 C 0.5212(3) 0.4635(2) 0.7291(9) 0.078(3) Uani 1 1 d . . . . .
H21A H 0.543621 0.475325 0.697728 0.118 Uiso 1 1 calc R U . . .
H21B H 0.517000 0.469161 0.799223 0.118 Uiso 1 1 calc R U . . .
H21C H 0.493263 0.465436 0.692574 0.118 Uiso 1 1 calc R U . . .
C23 C 0.5361(3) 0.4340(3) 0.7256(10) 0.065(3) Uani 1 1 d . . . . .
C25 C 0.5562(4) 0.3911(3) 0.7705(13) 0.088(4) Uani 1 1 d . . . . .
C1 C 0.5696(3) 0.4655(2) 0.5087(9) 0.047(2) Uani 1 1 d . . . . .
C28 C 0.6382(5) 0.5326(4) 0.1786(13) 0.129(6) Uani 1 1 d . . . . .
H28 H 0.662089 0.538538 0.137668 0.154 Uiso 1 1 calc R U . . .
C30 C 0.5683(3) 0.5165(3) 0.3007(10) 0.075(3) Uani 1 1 d . . . . .
H30 H 0.544045 0.511539 0.342178 0.090 Uiso 1 1 calc R U . . .
C32 C 0.4826(4) 0.3524(3) 0.4064(13) 0.095(5) Uani 1 1 d . . . . .
H32 H 0.463301 0.340373 0.371067 0.114 Uiso 1 1 calc R U . . .
C34 C 0.6417(4) 0.5319(2) 0.2811(9) 0.073(3) Uani 1 1 d . . . . .
N3 N 0.5425(3) 0.4435(2) 0.2605(10) 0.092(3) Uani 1 1 d . . . . .
C18 C 0.7079(4) 0.5169(3) 0.4242(11) 0.086(4) Uani 1 1 d . . . . .
C11 C 0.5962(6) 0.5239(5) 0.1345(13) 0.170(10) Uani 1 1 d . . . . .
H11 H 0.591856 0.524019 0.063747 0.204 Uiso 1 1 calc R U . . .
C20 C 0.7500(4) 0.5041(4) 0.4203(16) 0.119(6) Uani 1 1 d . . . . .
H20 H 0.770697 0.509454 0.370254 0.143 Uiso 1 1 calc R U . . .
C8 C 0.4553(4) 0.3991(2) 0.3301(11) 0.082(4) Uani 1 1 d . . . . .
H8A H 0.435349 0.410368 0.370922 0.123 Uiso 1 1 calc R U . . .
H8B H 0.438016 0.387197 0.285234 0.123 Uiso 1 1 calc R U . . .
H8C H 0.474382 0.411160 0.289889 0.123 Uiso 1 1 calc R U . . .
C22 C 0.5679(5) 0.3641(4) 0.8262(14) 0.132(6) Uani 1 1 d . . . . .
H22A H 0.549991 0.348917 0.799616 0.197 Uiso 1 1 calc R U . . .
H22B H 0.561903 0.366366 0.898195 0.197 Uiso 1 1 calc R U . . .
H22C H 0.599258 0.359926 0.816395 0.197 Uiso 1 1 calc R U . . .
C13 C 0.5428(4) 0.4169(3) 0.8077(11) 0.086(4) Uani 1 1 d . . . . .
H13 H 0.538998 0.421695 0.876387 0.104 Uiso 1 1 calc R U . . .
C24 C 0.6582(3) 0.3787(3) 0.5171(12) 0.085(4) Uani 1 1 d . . . . .
C6 C 0.5636(5) 0.5157(4) 0.1975(12) 0.124(6) Uani 1 1 d . . . . .
H6 H 0.536605 0.509260 0.169788 0.148 Uiso 1 1 calc R U . . .
C14 C 0.6888(4) 0.4893(3) 0.5656(12) 0.097(4) Uani 1 1 d . . . . .
H14 H 0.668255 0.483719 0.615540 0.116 Uiso 1 1 calc R U . . .
C27 C 0.5283(4) 0.3157(2) 0.5095(15) 0.104(5) Uani 1 1 d . . . . .
H27A H 0.560508 0.313943 0.509016 0.157 Uiso 1 1 calc R U . . .
H27B H 0.515460 0.302105 0.463236 0.157 Uiso 1 1 calc R U . . .
H27C H 0.517192 0.312313 0.577637 0.157 Uiso 1 1 calc R U . . .
C10 C 0.7614(5) 0.4832(4) 0.4911(19) 0.132(7) Uani 1 1 d . . . . .
H10 H 0.789130 0.474116 0.488250 0.159 Uiso 1 1 calc R U . . .
C16 C 0.6764(4) 0.3523(3) 0.5648(17) 0.150(8) Uani 1 1 d . . . . .
H16A H 0.678168 0.354639 0.637874 0.225 Uiso 1 1 calc R U . . .
H16B H 0.705921 0.348519 0.537929 0.225 Uiso 1 1 calc R U . . .
H16C H 0.656803 0.336742 0.549132 0.225 Uiso 1 1 calc R U . . .
B1 B 0.5747(4) 0.3729(3) 0.5835(13) 0.080(4) Uani 1 1 d . . . . .
H1 H 0.584605 0.355018 0.614023 0.096 Uiso 1 1 calc R U . . .
C33 C 0.7317(7) 0.4769(4) 0.5618(17) 0.136(7) Uani 1 1 d . . . . .
H33 H 0.739376 0.463664 0.611518 0.163 Uiso 1 1 calc R U . . .
B2 B 0.6162(6) 0.5217(5) 0.8626(16) 0.115(7) Uani 1 1 d D U . . .
H2A H 0.637(3) 0.5356(15) 0.903(5) 0.13(3) Uiso 1 1 d D U . . .
H2B H 0.5854(16) 0.526(2) 0.897(5) 0.14(3) Uiso 1 1 d D U . . .
H2C H 0.634(4) 0.5019(12) 0.876(6) 0.15(4) Uiso 1 1 d D U . . .

loop_
_atom_site_aniso_label
_atom_site_aniso_U_11
_atom_site_aniso_U_22
_atom_site_aniso_U_33
_atom_site_aniso_U_23
_atom_site_aniso_U_13
_atom_site_aniso_U_12
Fe2 0.0415(6) 0.0501(8) 0.0439(9) -0.0016(7) 0.0049(6) 0.0018(5)
Fe1 0.0439(6) 0.0476(8) 0.0614(10) -0.0011(8) 0.0028(7) 0.0030(5)
P1 0.0664(17) 0.093(2) 0.080(3) -0.016(2) 0.0146(17) -0.0145(16)
N8 0.055(5) 0.050(5) 0.086(8) -0.005(5) -0.005(5) 0.000(4)
N2 0.048(4) 0.053(5) 0.052(6) -0.004(5) -0.004(4) 0.005(4)
N11 0.052(4) 0.057(6) 0.097(8) 0.007(6) 0.012(5) 0.004(4)
N6 0.064(5) 0.063(6) 0.050(7) 0.000(5) 0.004(5) -0.003(4)
N1 0.053(4) 0.048(5) 0.062(6) -0.004(5) 0.002(4) -0.007(4)
N10 0.034(4) 0.072(6) 0.084(8) 0.027(6) -0.007(4) 0.002(4)
N4 0.080(5) 0.063(6) 0.056(7) -0.018(5) -0.019(6) 0.007(4)
C17 0.084(7) 0.083(9) 0.066(9) -0.008(7) -0.009(7) -0.028(6)
C26 0.133(11) 0.109(12) 0.095(13) -0.009(10) -0.012(9) -0.026(10)
C31 0.133(7) 0.114(7) 0.125(8) -0.013(6) -0.022(6) -0.009(6)
C29 0.125(7) 0.097(7) 0.108(7) -0.023(6) -0.015(6) 0.003(6)
C5 0.104(9) 0.068(8) 0.117(13) -0.030(8) -0.021(8) 0.016(7)
N5 0.079(6) 0.076(6) 0.064(7) -0.006(6) -0.012(6) 0.021(5)
N9 0.036(4) 0.057(5) 0.107(9) -0.001(6) 0.007(5) 0.005(4)
N13 0.057(5) 0.089(8) 0.076(9) 0.027(7) -0.004(5) -0.010(5)
O1 0.090(5) 0.147(8) 0.110(8) -0.018(7) 0.045(6) -0.041(5)
N12 0.039(4) 0.057(5) 0.120(10) 0.019(6) -0.004(4) 0.009(4)
C2 0.049(5) 0.044(5) 0.068(8) -0.002(6) 0.012(6) 0.004(4)
C7 0.055(6) 0.062(8) 0.085(10) -0.008(6) -0.004(6) 0.000(5)
C9 0.064(6) 0.090(9) 0.080(10) -0.016(8) 0.020(6) -0.016(6)
C3 0.055(6) 0.068(7) 0.073(10) 0.008(8) 0.006(6) 0.005(5)
C12 0.059(7) 0.064(7) 0.099(11) -0.012(7) 0.018(6) -0.004(6)
C4 0.068(7) 0.084(9) 0.057(10) 0.001(8) 0.015(7) -0.011(5)
C15 0.049(6) 0.053(7) 0.120(12) -0.013(7) 0.015(7) -0.003(5)
N7 0.056(5) 0.071(7) 0.078(10) 0.007(6) 0.023(5) 0.009(4)
C19 0.041(6) 0.098(10) 0.171(17) -0.005(10) 0.012(7) 0.010(6)
C21 0.080(7) 0.098(9) 0.057(9) -0.021(7) 0.006(6) -0.003(6)
C23 0.061(6) 0.088(9) 0.045(9) -0.007(7) 0.003(6) -0.003(5)
C25 0.057(6) 0.114(11) 0.091(13) 0.029(10) -0.016(7) -0.004(6)
C1 0.042(4) 0.051(6) 0.049(7) -0.003(6) 0.002(5) 0.011(4)
C28 0.118(12) 0.199(19) 0.069(12) -0.022(12) 0.028(10) -0.036(12)
C30 0.060(7) 0.114(10) 0.053(9) 0.002(7) -0.006(6) -0.025(6)
C32 0.076(8) 0.054(9) 0.156(15) -0.027(8) 0.017(9) -0.018(6)
C34 0.086(8) 0.090(9) 0.044(9) -0.015(6) 0.006(6) -0.008(6)
N3 0.104(7) 0.095(8) 0.075(9) 0.003(8) -0.006(7) 0.009(5)
C18 0.056(7) 0.109(11) 0.094(11) -0.038(9) 0.015(7) 0.001(6)
C11 0.121(13) 0.34(3) 0.048(11) -0.055(14) 0.010(10) -0.052(16)
C20 0.069(8) 0.147(15) 0.141(17) -0.023(13) -0.001(9) 0.025(9)
C8 0.082(7) 0.068(8) 0.095(11) -0.024(7) -0.017(7) -0.003(6)
C22 0.129(11) 0.152(15) 0.114(15) 0.063(13) -0.009(10) 0.030(11)
C13 0.077(8) 0.129(12) 0.054(9) 0.027(9) 0.001(6) -0.010(8)
C24 0.053(6) 0.088(9) 0.115(12) 0.014(9) 0.019(7) 0.016(6)
C6 0.099(10) 0.216(19) 0.056(11) -0.007(11) -0.017(9) -0.071(11)
C14 0.097(9) 0.095(10) 0.097(12) -0.026(9) -0.021(8) 0.036(8)
C27 0.083(7) 0.060(8) 0.171(16) 0.023(9) 0.025(9) 0.004(6)
C10 0.084(10) 0.168(17) 0.14(2) -0.046(16) -0.031(12) 0.055(11)
C16 0.084(9) 0.119(13) 0.25(2) 0.044(14) -0.008(11) 0.046(8)
B1 0.077(9) 0.057(8) 0.107(13) 0.011(9) 0.004(9) 0.022(7)
C33 0.149(16) 0.137(15) 0.122(17) -0.021(13) -0.045(13) 0.063(13)
B2 0.111(14) 0.161(19) 0.073(15) -0.013(12) -0.011(10) -0.023(12)

loop_
_atom_type_symbol
_atom_type_description
_atom_type_scat_dispersion_real
_atom_type_scat_dispersion_imag
_atom_type_scat_source
C C 0.0033 0.0016 'International Tables Vol C Tables 4.2.6.8 and 6.1.1.4'
H H 0.0000 0.0000 'International Tables Vol C Tables 4.2.6.8 and 6.1.1.4'
B B 0.0013 0.0007 'International Tables Vol C Tables 4.2.6.8 and 6.1.1.4'
Fe Fe 0.3463 0.8444 'International Tables Vol C Tables 4.2.6.8 and 6.1.1.4'
N N 0.0061 0.0033 'International Tables Vol C Tables 4.2.6.8 and 6.1.1.4'
O O 0.0106 0.0060 'International Tables Vol C Tables 4.2.6.8 and 6.1.1.4'
P P 0.1023 0.0942 'International Tables Vol C Tables 4.2.6.8 and 6.1.1.4'

loop_
_geom_angle_atom_site_label_1
_geom_angle_atom_site_label_2
_geom_angle_atom_site_label_3
_geom_angle
_geom_angle_site_symmetry_1
_geom_angle_site_symmetry_3
_geom_angle_publ_flag
N2 Fe2 N6 88.5(3) 2_665 . ?
N2 Fe2 N4 91.0(3) 2_665 . ?
N2 Fe2 N5 176.7(4) 2_665 . ?
N6 Fe2 N4 87.0(3) . . ?
N6 Fe2 N5 88.7(4) . . ?
N1 Fe2 N2 91.9(3) . 2_665 ?
N1 Fe2 N6 88.1(3) . . ?
N1 Fe2 N4 174.2(3) . . ?
N1 Fe2 N5 89.8(3) . . ?
N1 Fe2 N7 91.1(4) . . ?
N5 Fe2 N4 87.1(3) . . ?
N7 Fe2 N2 92.3(3) . 2_665 ?
N7 Fe2 N6 178.9(3) . . ?
N7 Fe2 N4 93.7(3) . . ?
N7 Fe2 N5 90.5(4) . . ?
N8 Fe1 N9 89.9(3) . . ?
N10 Fe1 N8 90.6(4) . . ?
N10 Fe1 N9 89.0(4) . . ?
C2 Fe1 N8 90.6(3) . . ?
C2 Fe1 N10 92.1(4) . . ?
C2 Fe1 N9 178.9(5) . . ?
C2 Fe1 C3 87.0(5) . . ?
C3 Fe1 N8 89.8(5) . . ?
C3 Fe1 N10 178.9(5) . . ?
C3 Fe1 N9 92.0(4) . . ?
C1 Fe1 N8 175.1(4) . . ?
C1 Fe1 N10 94.1(5) . . ?
C1 Fe1 N9 91.4(3) . . ?
C1 Fe1 C2 88.0(3) . . ?
C1 Fe1 C3 85.4(5) . . ?
C17 P1 C34 104.1(5) . . ?
C17 P1 C18 104.6(5) . . ?
O1 P1 C17 112.9(5) . . ?
O1 P1 C34 114.8(6) . . ?
O1 P1 C18 114.6(6) . . ?
C18 P1 C34 104.7(6) . . ?
N11 N8 Fe1 117.0(6) . . ?
C7 N8 Fe1 136.5(7) . . ?
C7 N8 N11 106.4(8) . . ?
C2 N2 Fe2 175.5(9) . 2_665 ?
N8 N11 B1 117.5(8) . . ?
C15 N11 N8 110.0(9) . . ?
C15 N11 B1 132.4(10) . . ?
C30 N6 Fe2 119.5(8) . . ?
C30 N6 C34 117.3(11) . . ?
C34 N6 Fe2 123.0(7) . . ?
C1 N1 Fe2 173.8(9) . . ?
N13 N10 Fe1 116.6(9) . . ?
C23 N10 Fe1 135.1(9) . . ?
C23 N10 N13 108.2(11) . . ?
C17 N4 Fe2 122.4(4) . . ?
C17 N4 C5 120.0 . . ?
C5 N4 Fe2 117.6(4) . . ?
N4 C17 P1 118.4(5) . . ?
N4 C17 C26 120.0 . . ?
C26 C17 P1 121.5(5) . . ?
C17 C26 H26 120.0 . . ?
C31 C26 C17 120.0 . . ?
C31 C26 H26 120.0 . . ?
C26 C31 H31 120.0 . . ?
C26 C31 C29 120.0 . . ?
C29 C31 H31 120.0 . . ?
C31 C29 H29 120.0 . . ?
C5 C29 C31 120.0 . . ?
C5 C29 H29 120.0 . . ?
N4 C5 H5 120.0 . . ?
C29 C5 N4 120.0 . . ?
C29 C5 H5 120.0 . . ?
C18 N5 Fe2 122.6(9) . . ?
C14 N5 Fe2 118.4(9) . . ?
C14 N5 C18 119.0(10) . . ?
N12 N9 Fe1 117.2(6) . . ?
N12 N9 C12 108.7(7) . . ?
C12 N9 Fe1 134.1(8) . . ?
N10 N13 B1 119.1(11) . . ?
C25 N13 N10 107.2(11) . . ?
C25 N13 B1 133.3(12) . . ?
N9 N12 C24 110.5(9) . . ?
N9 N12 B1 119.0(7) . . ?
C24 N12 B1 130.5(10) . . ?
N2 C2 Fe1 178.2(7) . . ?
N8 C7 C32 108.7(11) . . ?
N8 C7 C8 124.6(10) . . ?
C32 C7 C8 126.6(11) . . ?
H9A C9 H9B 109.5 . . ?
H9A C9 H9C 109.5 . . ?
H9B C9 H9C 109.5 . . ?
C12 C9 H9A 109.5 . . ?
C12 C9 H9B 109.5 . . ?
C12 C9 H9C 109.5 . . ?
N3 C3 Fe1 179.2(12) . . ?
N9 C12 C9 126.4(10) . . ?
N9 C12 C19 104.6(11) . . ?
C9 C12 C19 128.9(11) . . ?
N7 C4 B2 177.5(16) . . ?
N11 C15 C32 107.2(10) . . ?
N11 C15 C27 124.1(12) . . ?
C32 C15 C27 128.6(11) . . ?
C4 N7 Fe2 169.7(10) . . ?
C12 C19 H19 124.8 . . ?
C24 C19 C12 110.3(10) . . ?
C24 C19 H19 124.8 . . ?
H21A C21 H21B 109.5 . . ?
H21A C21 H21C 109.5 . . ?
H21B C21 H21C 109.5 . . ?
C23 C21 H21A 109.5 . . ?
C23 C21 H21B 109.5 . . ?
C23 C21 H21C 109.5 . . ?
N10 C23 C21 124.7(11) . . ?
N10 C23 C13 109.2(12) . . ?
C13 C23 C21 126.1(13) . . ?
N13 C25 C22 121.3(15) . . ?
N13 C25 C13 108.2(12) . . ?
C13 C25 C22 130.5(16) . . ?
N1 C1 Fe1 176.3(10) . . ?
C34 C28 H28 121.3 . . ?
C34 C28 C11 117.3(14) . . ?
C11 C28 H28 121.3 . . ?
N6 C30 H30 119.4 . . ?
N6 C30 C6 121.3(12) . . ?
C6 C30 H30 119.4 . . ?
C7 C32 C15 107.7(11) . . ?
C7 C32 H32 126.2 . . ?
C15 C32 H32 126.2 . . ?
N6 C34 P1 118.2(9) . . ?
C28 C34 P1 117.8(11) . . ?
C28 C34 N6 123.9(12) . . ?
N5 C18 P1 118.4(8) . . ?
N5 C18 C20 120.4(14) . . ?
C20 C18 P1 121.2(13) . . ?
C28 C11 H11 121.0 . . ?
C6 C11 C28 118.1(16) . . ?
C6 C11 H11 121.0 . . ?
C18 C20 H20 119.9 . . ?
C18 C20 C10 120.2(17) . . ?
C10 C20 H20 119.9 . . ?
C7 C8 H8A 109.5 . . ?
C7 C8 H8B 109.5 . . ?
C7 C8 H8C 109.5 . . ?
H8A C8 H8B 109.5 . . ?
H8A C8 H8C 109.5 . . ?
H8B C8 H8C 109.5 . . ?
C25 C22 H22A 109.5 . . ?
C25 C22 H22B 109.5 . . ?
C25 C22 H22C 109.5 . . ?
H22A C22 H22B 109.5 . . ?
H22A C22 H22C 109.5 . . ?
H22B C22 H22C 109.5 . . ?
C23 C13 C25 107.2(13) . . ?
C23 C13 H13 126.4 . . ?
C25 C13 H13 126.4 . . ?
N12 C24 C16 122.6(12) . . ?
C19 C24 N12 106.0(10) . . ?
C19 C24 C16 131.5(11) . . ?
C30 C6 H6 118.9 . . ?
C11 C6 C30 122.2(14) . . ?
C11 C6 H6 118.9 . . ?
N5 C14 H14 120.0 . . ?
N5 C14 C33 120.0(16) . . ?
C33 C14 H14 120.0 . . ?
C15 C27 H27A 109.5 . . ?
C15 C27 H27B 109.5 . . ?
C15 C27 H27C 109.5 . . ?
H27A C27 H27B 109.5 . . ?
H27A C27 H27C 109.5 . . ?
H27B C27 H27C 109.5 . . ?
C20 C10 H10 121.1 . . ?
C33 C10 C20 117.7(16) . . ?
C33 C10 H10 121.1 . . ?
C24 C16 H16A 109.5 . . ?
C24 C16 H16B 109.5 . . ?
C24 C16 H16C 109.5 . . ?
H16A C16 H16B 109.5 . . ?
H16A C16 H16C 109.5 . . ?
H16B C16 H16C 109.5 . . ?
N11 B1 H1 110.3 . . ?
N13 B1 N11 108.2(9) . . ?
N13 B1 N12 108.4(10) . . ?
N13 B1 H1 110.3 . . ?
N12 B1 N11 109.3(12) . . ?
N12 B1 H1 110.3 . . ?
C14 C33 H33 118.7 . . ?
C10 C33 C14 122.7(19) . . ?
C10 C33 H33 118.7 . . ?
C4 B2 H2A 115(5) . . ?
C4 B2 H2B 113(5) . . ?
C4 B2 H2C 107(4) . . ?
H2A B2 H2B 99(5) . . ?
H2A B2 H2C 100(5) . . ?
H2B B2 H2C 123(9) . . ?

loop_
_geom_bond_atom_site_label_1
_geom_bond_atom_site_label_2
_geom_bond_distance
_geom_bond_site_symmetry_2
_geom_bond_publ_flag
Fe2 N2 2.034(7) 2_665 ?
Fe2 N6 2.110(10) . ?
Fe2 N1 2.030(8) . ?
Fe2 N4 2.130(6) . ?
Fe2 N5 2.123(8) . ?
Fe2 N7 2.034(13) . ?
Fe1 N8 1.996(8) . ?
Fe1 N10 1.977(11) . ?
Fe1 N9 2.008(7) . ?
Fe1 C2 1.923(9) . ?
Fe1 C3 1.923(15) . ?
Fe1 C1 1.914(10) . ?
P1 C17 1.699(7) . ?
P1 O1 1.459(9) . ?
P1 C34 1.778(12) . ?
P1 C18 1.760(16) . ?
N8 N11 1.390(11) . ?
N8 C7 1.356(13) . ?
N2 C2 1.144(9) . ?
N11 C15 1.325(13) . ?
N11 B1 1.534(18) . ?
N6 C30 1.349(12) . ?
N6 C34 1.358(14) . ?
N1 C1 1.154(10) . ?
N10 N13 1.377(13) . ?
N10 C23 1.341(15) . ?
N4 C17 1.3900 . ?
N4 C5 1.3900 . ?
C17 C26 1.3900 . ?
C26 H26 0.9300 . ?
C26 C31 1.3900 . ?
C31 H31 0.9300 . ?
C31 C29 1.3900 . ?
C29 H29 0.9300 . ?
C29 C5 1.3900 . ?
C5 H5 0.9300 . ?
N5 C18 1.364(15) . ?
N5 C14 1.341(17) . ?
N9 N12 1.347(11) . ?
N9 C12 1.380(13) . ?
N13 C25 1.363(17) . ?
N13 B1 1.513(18) . ?
N12 C24 1.389(12) . ?
N12 B1 1.515(16) . ?
C7 C32 1.366(15) . ?
C7 C8 1.494(16) . ?
C9 H9A 0.9600 . ?
C9 H9B 0.9600 . ?
C9 H9C 0.9600 . ?
C9 C12 1.437(16) . ?
C3 N3 1.163(16) . ?
C12 C19 1.437(17) . ?
C4 N7 1.124(16) . ?
C4 B2 1.52(2) . ?
C15 C32 1.391(18) . ?
C15 C27 1.475(15) . ?
C19 H19 0.9300 . ?
C19 C24 1.335(18) . ?
C21 H21A 0.9600 . ?
C21 H21B 0.9600 . ?
C21 H21C 0.9600 . ?
C21 C23 1.468(16) . ?
C23 C13 1.358(17) . ?
C25 C22 1.509(18) . ?
C25 C13 1.375(18) . ?
C28 H28 0.9300 . ?
C28 C34 1.34(2) . ?
C28 C11 1.43(2) . ?
C30 H30 0.9300 . ?
C30 C6 1.353(17) . ?
C32 H32 0.9300 . ?
C18 C20 1.392(18) . ?
C11 H11 0.9300 . ?
C11 C6 1.33(2) . ?
C20 H20 0.9300 . ?
C20 C10 1.39(2) . ?
C8 H8A 0.9600 . ?
C8 H8B 0.9600 . ?
C8 H8C 0.9600 . ?
C22 H22A 0.9600 . ?
C22 H22B 0.9600 . ?
C22 H22C 0.9600 . ?
C13 H13 0.9300 . ?
C24 C16 1.497(17) . ?
C6 H6 0.9300 . ?
C14 H14 0.9300 . ?
C14 C33 1.40(2) . ?
C27 H27A 0.9600 . ?
C27 H27B 0.9600 . ?
C27 H27C 0.9600 . ?
C10 H10 0.9300 . ?
C10 C33 1.31(3) . ?
C16 H16A 0.9600 . ?
C16 H16B 0.9600 . ?
C16 H16C 0.9600 . ?
B1 H1 0.9800 . ?
C33 H33 0.9300 . ?
B2 H2A 1.038(13) . ?
B2 H2B 1.041(14) . ?
B2 H2C 1.096(17) . ?

loop_
_geom_torsion_atom_site_label_1
_geom_torsion_atom_site_label_2
_geom_torsion_atom_site_label_3
_geom_torsion_atom_site_label_4
_geom_torsion
_geom_torsion_site_symmetry_1
_geom_torsion_site_symmetry_2
_geom_torsion_site_symmetry_3
_geom_torsion_site_symmetry_4
_geom_torsion_publ_flag
Fe2 N6 C30 C6 176.7(13) . . . . ?
Fe2 N6 C34 P1 2.4(13) . . . . ?
Fe2 N6 C34 C28 -173.9(13) . . . . ?
Fe2 N4 C17 P1 2.8(7) . . . . ?
Fe2 N4 C17 C26 179.2(5) . . . . ?
Fe2 N4 C5 C29 -179.3(5) . . . . ?
Fe2 N5 C18 P1 2.8(13) . . . . ?
Fe2 N5 C18 C20 -178.4(10) . . . . ?
Fe2 N5 C14 C33 179.5(10) . . . . ?
Fe1 N8 N11 C15 -177.4(7) . . . . ?
Fe1 N8 N11 B1 3.4(12) . . . . ?
Fe1 N8 C7 C32 175.7(9) . . . . ?
Fe1 N8 C7 C8 -1.1(18) . . . . ?
Fe1 N10 N13 C25 -179.9(6) . . . . ?
Fe1 N10 N13 B1 6.2(11) . . . . ?
Fe1 N10 C23 C21 -0.1(16) . . . . ?
Fe1 N10 C23 C13 -179.8(7) . . . . ?
Fe1 N9 N12 C24 -176.5(8) . . . . ?
Fe1 N9 N12 B1 3.9(14) . . . . ?
Fe1 N9 C12 C9 -8(2) . . . . ?
Fe1 N9 C12 C19 176.1(10) . . . . ?
P1 C17 C26 C31 176.3(7) . . . . ?
P1 C18 C20 C10 178.9(13) . . . . ?
N8 N11 C15 C32 0.9(13) . . . . ?
N8 N11 C15 C27 178.1(11) . . . . ?
N8 N11 B1 N13 56.9(13) . . . . ?
N8 N11 B1 N12 -61.0(12) . . . . ?
N8 C7 C32 C15 1.3(14) . . . . ?
N11 N8 C7 C32 -0.7(12) . . . . ?
N11 N8 C7 C8 -177.6(11) . . . . ?
N11 C15 C32 C7 -1.3(14) . . . . ?
N6 C30 C6 C11 -4(3) . . . . ?
N10 N13 C25 C22 179.7(10) . . . . ?
N10 N13 C25 C13 -0.3(12) . . . . ?
N10 N13 B1 N11 -63.6(12) . . . . ?
N10 N13 B1 N12 54.9(13) . . . . ?
N10 C23 C13 C25 -0.6(12) . . . . ?
N4 C17 C26 C31 0.0 . . . . ?
C17 P1 C34 N6 -57.0(10) . . . . ?
C17 P1 C34 C28 119.5(13) . . . . ?
C17 P1 C18 N5 53.9(10) . . . . ?
C17 P1 C18 C20 -124.8(11) . . . . ?
C17 N4 C5 C29 0.0 . . . . ?
C17 C26 C31 C29 0.0 . . . . ?
C26 C31 C29 C5 0.0 . . . . ?
C31 C29 C5 N4 0.0 . . . . ?
C5 N4 C17 P1 -176.4(7) . . . . ?
C5 N4 C17 C26 0.0 . . . . ?
N5 C18 C20 C10 0(2) . . . . ?
N5 C14 C33 C10 -3(3) . . . . ?
N9 N12 C24 C19 -0.9(16) . . . . ?
N9 N12 C24 C16 179.4(14) . . . . ?
N9 N12 B1 N11 56.9(14) . . . . ?
N9 N12 B1 N13 -60.9(15) . . . . ?
N9 C12 C19 C24 0.8(16) . . . . ?
N13 N10 C23 C21 -179.8(9) . . . . ?
N13 N10 C23 C13 0.5(11) . . . . ?
N13 C25 C13 C23 0.5(13) . . . . ?
O1 P1 C17 N4 178.3(6) . . . . ?
O1 P1 C17 C26 1.9(7) . . . . ?
O1 P1 C34 N6 179.0(9) . . . . ?
O1 P1 C34 C28 -4.5(15) . . . . ?
O1 P1 C18 N5 178.1(9) . . . . ?
O1 P1 C18 C20 -0.7(14) . . . . ?
N12 N9 C12 C9 174.4(12) . . . . ?
N12 N9 C12 C19 -1.3(13) . . . . ?
C7 N8 N11 C15 -0.1(12) . . . . ?
C7 N8 N11 B1 -179.4(10) . . . . ?
C9 C12 C19 C24 -174.8(14) . . . . ?
C12 N9 N12 C24 1.4(14) . . . . ?
C12 N9 N12 B1 -178.2(11) . . . . ?
C12 C19 C24 N12 0.0(17) . . . . ?
C12 C19 C24 C16 179.7(16) . . . . ?
C15 N11 B1 N13 -122.1(12) . . . . ?
C15 N11 B1 N12 120.0(13) . . . . ?
C21 C23 C13 C25 179.6(10) . . . . ?
C23 N10 N13 C25 -0.1(10) . . . . ?
C23 N10 N13 B1 -174.1(9) . . . . ?
C25 N13 B1 N11 124.4(12) . . . . ?
C25 N13 B1 N12 -117.1(13) . . . . ?
C28 C11 C6 C30 3(3) . . . . ?
C30 N6 C34 P1 177.3(8) . . . . ?
C30 N6 C34 C28 1(2) . . . . ?
C34 P1 C17 N4 53.0(7) . . . . ?
C34 P1 C17 C26 -123.4(6) . . . . ?
C34 P1 C18 N5 -55.3(11) . . . . ?
C34 P1 C18 C20 126.0(12) . . . . ?
C34 N6 C30 C6 1.6(19) . . . . ?
C34 C28 C11 C6 0(3) . . . . ?
C18 P1 C17 N4 -56.6(6) . . . . ?
C18 P1 C17 C26 127.0(5) . . . . ?
C18 P1 C34 N6 52.5(10) . . . . ?
C18 P1 C34 C28 -131.0(13) . . . . ?
C18 N5 C14 C33 0.8(18) . . . . ?
C18 C20 C10 C33 -2(3) . . . . ?
C11 C28 C34 P1 -178.0(15) . . . . ?
C11 C28 C34 N6 -2(3) . . . . ?
C20 C10 C33 C14 3(3) . . . . ?
C8 C7 C32 C15 178.0(12) . . . . ?
C22 C25 C13 C23 -179.4(12) . . . . ?
C24 N12 B1 N11 -122.7(13) . . . . ?
C24 N12 B1 N13 119.5(13) . . . . ?
C14 N5 C18 P1 -178.5(9) . . . . ?
C14 N5 C18 C20 0.3(18) . . . . ?
C27 C15 C32 C7 -178.4(13) . . . . ?
B1 N11 C15 C32 180.0(12) . . . . ?
B1 N11 C15 C27 -3(2) . . . . ?
B1 N13 C25 C22 -7.5(19) . . . . ?
B1 N13 C25 C13 172.5(11) . . . . ?
B1 N12 C24 C19 178.7(14) . . . . ?
B1 N12 C24 C16 -1(2) . . . . ?

loop_
_smtbx_masks_void_nr
_smtbx_masks_void_average_x
_smtbx_masks_void_average_y
_smtbx_masks_void_average_z
_smtbx_masks_void_volume
_smtbx_masks_void_count_electrons
_smtbx_masks_void_content
1 -0.017 -0.065 -0.151 4465.7 537.7 '16 C2H5NO'
